data_7206342
loop_
_publ_author_name
'Mol\<canov, Kre\<simir'
'Koji\'c-Prodi\'c, Biserka'
'Babi\'c, Darko'
'\<Zili\'c, Dijana'
'Rakvin, Boris'

_publ_section_title
;
 Stabilisation of tetrabromo- and tetrachlorosemiquinone (bromanil and
 chloranil) anion radicals in crystals
;
_journal_issue 16
_journal_name_full CrystEngComm
_journal_page_first 5170
_journal_paper_doi 10.1039/c1ce05513e
_journal_volume 13
_journal_year 2011
_chemical_formula_moiety 'C9 H6 Cl4 O3 Rb1'
_chemical_formula_sum 'C9 H6 Cl4 O3 Rb'
_chemical_formula_weight 389.41
_space_group_IT_number 14
_symmetry_cell_setting monoclinic
_symmetry_space_group_name_Hall '-P 2ybc'
_symmetry_space_group_name_H-M 'P 1 21/c 1'
_audit_creation_date 2009-05-11T10:40:16-00:00
_audit_creation_method 'WinGX routine CIF_UPDATE'
_cell_angle_alpha 90
_cell_angle_beta 103.2670(10)
_cell_angle_gamma 90
_cell_formula_units_Z 4
_cell_length_a 10.47490(10)
_cell_length_b 16.96000(10)
_cell_length_c 7.66630(10)
_cell_measurement_reflns_used 5638
_cell_measurement_temperature 100(2)
_cell_measurement_theta_max 76.0348
_cell_measurement_theta_min 2.6014
_cell_volume 1325.60(2)
_computing_cell_refinement
;
CrysAlis RED, Oxford Diffraction Ltd.,
Version 1.171.32.29 (release 10-06-2008 CrysAlis171 .NET)
(compiled Jun 10 2008,16:49:55)
;
_computing_data_collection
;
CrysAlis CCD, Oxford Diffraction Ltd.,
Version 1.171.32.29 (release 10-06-2008 CrysAlis171 .NET)
(compiled Jun 10 2008,16:49:55)
;
_computing_data_reduction
;
CrysAlis RED, Oxford Diffraction Ltd.,
Version 1.171.32.29 (release 10-06-2008 CrysAlis171 .NET)
(compiled Jun 10 2008,16:49:55)
;
_computing_molecular_graphics 'Ortep-3 for Windows (Farrugia, 1997)'
_computing_publication_material 'WinGX publication routines (Farrugia, 1999)'
_computing_structure_refinement 'SHELXL-97 (Sheldrick, 1997)'
_computing_structure_solution 'SHELXS-86 (Sheldrick, 1986)'
_diffrn_ambient_temperature 100(2)
_diffrn_detector_area_resol_mean 10.4323
_diffrn_measured_fraction_theta_full 0.988
_diffrn_measured_fraction_theta_max 0.977
_diffrn_measurement_device_type 'Oxford Xcalibur Nova'
_diffrn_measurement_method
;
CCD detector
;
_diffrn_radiation_monochromator graphite
_diffrn_radiation_probe x-ray
_diffrn_radiation_source 'Enhance (Cu) X-ray Source'
_diffrn_radiation_type CuK\a
_diffrn_radiation_wavelength 1.54179
_diffrn_reflns_av_R_equivalents 0.0255
_diffrn_reflns_limit_h_max 13
_diffrn_reflns_limit_h_min -13
_diffrn_reflns_limit_k_max 20
_diffrn_reflns_limit_k_min -21
_diffrn_reflns_limit_l_max 9
_diffrn_reflns_limit_l_min -9
_diffrn_reflns_number 7000
_diffrn_reflns_theta_full 76.15
_diffrn_reflns_theta_max 75.0
_diffrn_reflns_theta_min 4.34
_exptl_absorpt_coefficient_mu 12.518
_exptl_absorpt_correction_T_max 0.2200
_exptl_absorpt_correction_T_min 0.1303
_exptl_absorpt_correction_type multi-scan
_exptl_absorpt_process_details
;
CrysAlis RED, Oxford Diffraction Ltd.,
Version 1.171.32.11 (release 31-10-2007 CrysAlis171 .NET)
(compiled Oct 31 2007,17:16:07)
Empirical absorption correction using spherical harmonics,
implemented in SCALE3 ABSPACK scaling algorithm.
;
_exptl_crystal_colour red
_exptl_crystal_density_diffrn 1.951
_exptl_crystal_density_method 'not measured'
_exptl_crystal_description plate
_exptl_crystal_F_000 756
_exptl_crystal_size_max 0.26
_exptl_crystal_size_mid 0.16
_exptl_crystal_size_min 0.12
_refine_diff_density_max 0.98
_refine_diff_density_min -1.075
_refine_ls_extinction_method none
_refine_ls_goodness_of_fit_ref 1.074
_refine_ls_hydrogen_treatment constr
_refine_ls_matrix_type full
_refine_ls_number_parameters 154
_refine_ls_number_reflns 2704
_refine_ls_number_restraints 0
_refine_ls_restrained_S_all 1.074
_refine_ls_R_factor_gt 0.0333
_refine_ls_shift/su_max 0.001
_refine_ls_structure_factor_coef Fsqd
_refine_ls_weighting_details 'calc w=1/[\s^2^(Fo^2^)+(0.0665P)^2^+0.4237P] where P=(Fo^2^+2Fc^2^)/3'
_refine_ls_weighting_scheme calc
_refine_ls_wR_factor_ref 0.0898
_reflns_number_gt 2519
_reflns_number_total 2704
_reflns_threshold_expression >2sigma(I)
_cod_data_source_file c1ce05513e.txt
_cod_data_source_block RbCl4QxMe2CO
_cod_database_code 7206342

loop_
_symmetry_equiv_pos_as_xyz
'x, y, z'
'-x, y+1/2, -z+1/2'
'-x, -y, -z'
'x, -y-1/2, z-1/2'

loop_
_atom_site_label
_atom_site_type_symbol
_atom_site_fract_x
_atom_site_fract_y
_atom_site_fract_z
_atom_site_U_iso_or_equiv
_atom_site_adp_type
_atom_site_occupancy
_atom_site_calc_flag
_atom_site_refinement_flags
_atom_site_disorder_group
_atom_site_disorder_assembly
C1 C 0.9645(2) 0.08530(15) 0.7850(3) 0.0157(5) Uani 1 d . . .
C2 C 0.9116(2) 0.01540(15) 0.6849(3) 0.0149(5) Uani 1 d . . .
C3 C 0.9745(2) -0.05570(14) 0.7068(3) 0.0143(4) Uani 1 d . . .
C4 C 1.1017(2) -0.06676(15) 0.8316(3) 0.0145(4) Uani 1 d . . .
C5 C 1.1583(2) 0.00409(14) 0.9226(3) 0.0148(4) Uani 1 d . . .
C6 C 1.0945(2) 0.07534(14) 0.9019(3) 0.0146(4) Uani 1 d . . .
C7 C 0.5009(2) 0.17281(17) 0.5985(4) 0.0218(5) Uani 1 d . . .
C8 C 0.4304(3) 0.1475(2) 0.7390(4) 0.0339(7) Uani 1 d . . .
C9 C 0.4566(3) 0.1372(2) 0.4162(4) 0.0304(6) Uani 1 d . . .
Cl1 Cl 0.76636(5) 0.02818(4) 0.52781(8) 0.01906(15) Uani 1 d . . .
Cl2 Cl 0.91243(6) -0.13667(3) 0.58019(8) 0.01900(15) Uani 1 d . . .
Cl3 Cl 1.31661(5) -0.00448(4) 1.04710(8) 0.02047(15) Uani 1 d . . .
Cl4 Cl 1.16741(6) 0.16019(3) 1.00094(8) 0.02048(15) Uani 1 d . . .
O1 O 0.90684(18) 0.15033(11) 0.7642(2) 0.0185(4) Uani 1 d . . .
O2 O 1.15945(17) -0.13163(10) 0.8489(2) 0.0176(4) Uani 1 d . . .
O3 O 0.58950(19) 0.22128(13) 0.6319(3) 0.0241(4) Uani 1 d . . .
Rb1 Rb 0.80078(2) 0.232840(12) 0.43798(3) 0.01334(11) Uani 1 d . . .
H8A H 0.4672 0.1742 0.8495 0.051 Uiso 1 calc R . .
H8B H 0.4397 0.0916 0.7568 0.051 Uiso 1 calc R . .
H8C H 0.339 0.1606 0.7005 0.051 Uiso 1 calc R . .
H9A H 0.5087 0.1578 0.3387 0.046 Uiso 1 calc R . .
H9B H 0.3661 0.15 0.3684 0.046 Uiso 1 calc R . .
H9C H 0.4667 0.081 0.4245 0.046 Uiso 1 calc R . .

loop_
_atom_site_aniso_label
_atom_site_aniso_U_11
_atom_site_aniso_U_22
_atom_site_aniso_U_33
_atom_site_aniso_U_23
_atom_site_aniso_U_13
_atom_site_aniso_U_12
C1 0.0202(11) 0.0122(11) 0.0167(11) 0.0019(9) 0.0085(9) 0.0025(8)
C2 0.0172(10) 0.0128(11) 0.0155(11) 0.0022(9) 0.0055(9) 0.0017(8)
C3 0.0181(10) 0.0112(11) 0.0142(11) -0.0005(9) 0.0052(9) 0.0003(8)
C4 0.0206(11) 0.0105(11) 0.0134(11) 0.0023(8) 0.0058(9) 0.0025(8)
C5 0.0178(11) 0.0130(11) 0.0145(11) 0.0025(9) 0.0052(9) 0.0007(8)
C6 0.0195(11) 0.0102(11) 0.0148(11) 0.0006(8) 0.0052(9) 0.0003(8)
C7 0.0162(11) 0.0249(13) 0.0236(13) 0.0026(11) 0.0028(9) -0.0024(9)
C9 0.0267(13) 0.0388(17) 0.0251(14) -0.0051(13) 0.0045(11) -0.0140(12)
C8 0.0302(14) 0.0465(19) 0.0258(14) 0.0003(14) 0.0082(12) -0.0139(13)
Cl1 0.0166(3) 0.0190(3) 0.0203(3) 0.0024(2) 0.0015(2) 0.00190(19)
Cl3 0.0165(3) 0.0210(3) 0.0224(3) 0.0010(2) 0.0013(2) 0.0026(2)
Cl2 0.0208(3) 0.0132(3) 0.0232(3) -0.0049(2) 0.0055(2) -0.00199(19)
Cl4 0.0266(3) 0.0116(3) 0.0232(3) -0.0020(2) 0.0054(2) -0.0033(2)
O1 0.0264(8) 0.0112(8) 0.0186(8) 0.0019(7) 0.0064(7) 0.0067(7)
O2 0.0242(8) 0.0108(8) 0.0191(8) 0.0028(7) 0.0075(7) 0.0058(6)
O3 0.0179(9) 0.0287(10) 0.0254(10) -0.0016(8) 0.0048(7) -0.0059(7)
Rb1 0.01672(16) 0.00953(16) 0.01392(16) 0.00039(7) 0.00380(10) 0.00014(7)

loop_
_atom_type_symbol
_atom_type_description
_atom_type_scat_dispersion_real
_atom_type_scat_dispersion_imag
_atom_type_scat_source
C C 0.0181 0.0091 'International Tables Vol C Tables 4.2.6.8 and 6.1.1.4'
Cl Cl 0.3639 0.7018 'International Tables Vol C Tables 4.2.6.8 and 6.1.1.4'
Rb Rb -0.4688 1.6079 'International Tables Vol C Tables 4.2.6.8 and 6.1.1.4'
O O 0.0492 0.0322 'International Tables Vol C Tables 4.2.6.8 and 6.1.1.4'
H H 0 0 'International Tables Vol C Tables 4.2.6.8 and 6.1.1.4'

loop_
_geom_angle_atom_site_label_1
_geom_angle_atom_site_label_2
_geom_angle_atom_site_label_3
_geom_angle
_geom_angle_site_symmetry_1
_geom_angle_site_symmetry_3
_geom_angle_publ_flag
C1 C2 Cl1 115.81(18) . . ?
C1 C6 Cl4 115.56(18) . . ?
C1 O1 Rb1 143.93(16) . 4_566 ?
C1 O1 Rb1 128.53(16) . . ?
C2 C1 C6 114.8(2) . . ?
C2 C3 C4 122.3(2) . . ?
C2 C3 Cl2 121.77(19) . . ?
C2 Cl1 Rb1 98.33(9) . . ?
C3 C2 C1 122.8(2) . . ?
C3 C2 Cl1 121.3(2) . . ?
C3 Cl2 Rb1 100.40(8) . 3_756 ?
C4 C3 Cl2 115.84(18) . . ?
C4 C5 Cl3 115.72(18) . . ?
C4 O2 Rb1 142.22(15) . 2_746 ?
C4 O2 Rb1 126.40(15) . 3_756 ?
C5 C4 C3 114.8(2) . . ?
C5 C6 C1 122.3(2) . . ?
C5 C6 Cl4 121.98(19) . . ?
C6 C5 C4 122.7(2) . . ?
C6 C5 Cl3 121.4(2) . . ?
C7 O3 Rb1 137.92(19) . 4_566 ?
C7 O3 Rb1 124.19(18) . . ?
C7 C8 H8A 109.5 . . ?
C7 C8 H8B 109.5 . . ?
C7 C8 H8C 109.5 . . ?
C7 C9 H9A 109.5 . . ?
C7 C9 H9B 109.5 . . ?
C7 C9 H9C 109.5 . . ?
C9 C7 C8 117.2(2) . . ?
Cl1 Rb1 Rb1 111.058(12) . 4_565 ?
Cl1 Rb1 Rb1 86.123(11) . 4_566 ?
Cl2 Rb1 Cl1 71.078(13) 3_756 . ?
Cl2 Rb1 Rb1 107.971(11) 3_756 4_566 ?
Cl2 Rb1 Rb1 80.413(11) 3_756 4_565 ?
O1 C1 C2 122.6(2) . . ?
O1 C1 C6 122.4(2) . . ?
O1 Rb1 O1 130.93(7) 4_565 . ?
O1 Rb1 O2 70.69(5) 4_565 2_756 ?
O1 Rb1 O2 85.12(5) 4_565 3_756 ?
O1 Rb1 O2 106.24(5) . 3_756 ?
O1 Rb1 O3 74.76(6) 4_565 4_565 ?
O1 Rb1 O3 154.02(6) . 4_565 ?
O1 Rb1 O3 136.44(6) 4_565 . ?
O1 Rb1 O3 73.24(6) . . ?
O1 Rb1 Cl1 149.34(4) 4_565 . ?
O1 Rb1 Cl1 52.55(4) . . ?
O1 Rb1 Cl2 82.48(4) 4_565 3_756 ?
O1 Rb1 Cl2 68.69(4) . 3_756 ?
O2 C4 C5 123.1(2) . . ?
O2 C4 C3 121.9(2) . . ?
O2 Rb1 O1 85.13(5) 2_756 . ?
O2 Rb1 O2 154.65(6) 2_756 3_756 ?
O2 Rb1 O3 103.48(6) 2_756 4_565 ?
O2 Rb1 O3 76.32(5) 3_756 4_565 ?
O2 Rb1 O3 77.75(5) 2_756 . ?
O2 Rb1 O3 126.91(6) 3_756 . ?
O2 Rb1 Cl1 133.96(4) 2_756 . ?
O2 Rb1 Cl1 66.97(4) 3_756 . ?
O2 Rb1 Cl2 113.46(4) 2_756 3_756 ?
O2 Rb1 Cl2 53.86(4) 3_756 3_756 ?
O3 C7 C9 121.7(3) . . ?
O3 C7 C8 121.1(3) . . ?
O3 Rb1 O3 84.55(5) 4_565 . ?
O3 Rb1 Cl1 108.69(5) 4_565 . ?
O3 Rb1 Cl1 73.56(4) . . ?
O3 Rb1 Cl2 138.77(4) . 3_756 ?
O3 Rb1 Cl2 126.63(4) 4_565 3_756 ?
Rb1 O1 Rb1 87.26(5) 4_566 . ?
Rb1 O2 Rb1 85.89(5) 2_746 3_756 ?
Rb1 O3 Rb1 82.52(5) 4_566 . ?
H8A C8 H8B 109.5 . . ?
H8A C8 H8C 109.5 . . ?
H8B C8 H8C 109.5 . . ?
H9A C9 H9B 109.5 . . ?
H9A C9 H9C 109.5 . . ?
H9B C9 H9C 109.5 . . ?

loop_
_geom_bond_atom_site_label_1
_geom_bond_atom_site_label_2
_geom_bond_distance
_geom_bond_site_symmetry_2
_geom_bond_publ_flag
C1 C2 1.451(4) . ?
C1 C6 1.458(3) . ?
C3 C2 1.366(3) . ?
C3 C4 1.464(3) . ?
C3 Cl2 1.721(2) . ?
C4 O2 1.248(3) . ?
C5 C4 1.447(3) . ?
C5 C6 1.372(3) . ?
C7 O3 1.222(3) . ?
C7 C8 1.502(4) . ?
C7 C9 1.495(4) . ?
C8 H8A 0.96 . ?
C8 H8B 0.96 . ?
C8 H8C 0.96 . ?
C9 H9A 0.96 . ?
C9 H9B 0.96 . ?
C9 H9C 0.96 . ?
Cl1 C2 1.724(2) . ?
Cl2 Rb1 3.4491(6) 3_756 ?
Cl3 C5 1.719(2) . ?
Cl4 C6 1.722(3) . ?
O1 C1 1.250(3) . ?
O1 Rb1 2.7593(18) 4_566 ?
O2 Rb1 2.7956(18) 2_746 ?
O2 Rb1 2.8941(18) 3_756 ?
O3 Rb1 2.937(2) 4_566 ?
Rb1 Cl2 3.4491(6) 3_756 ?
Rb1 O1 2.7593(18) 4_565 ?
Rb1 O1 2.8587(18) . ?
Rb1 O2 2.7956(18) 2_756 ?
Rb1 O2 2.8941(18) 3_756 ?
Rb1 O3 2.937(2) 4_565 ?
Rb1 O3 2.942(2) . ?

loop_
_geom_torsion_atom_site_label_1
_geom_torsion_atom_site_label_2
_geom_torsion_atom_site_label_3
_geom_torsion_atom_site_label_4
_geom_torsion
_geom_torsion_site_symmetry_1
_geom_torsion_site_symmetry_2
_geom_torsion_site_symmetry_3
_geom_torsion_site_symmetry_4
_geom_torsion_publ_flag
C2 C1 C6 Cl4 172.45(17) . . . . ?
C2 C1 C6 C5 -3.5(3) . . . . ?
C2 C3 C4 O2 -178.9(2) . . . . ?
C2 C3 C4 C5 -3.0(3) . . . . ?
C2 C3 Cl2 Rb1 149.07(19) . . . 3_756 ?
C3 C4 O2 Rb1 47.0(3) . . . 3_756 ?
C3 C4 O2 Rb1 -96.7(3) . . . 2_746 ?
C4 C3 C2 C1 -0.9(4) . . . . ?
C4 C3 C2 Cl1 176.25(18) . . . . ?
C4 C3 Cl2 Rb1 -27.69(18) . . . 3_756 ?
C4 C5 C6 C1 -0.5(4) . . . . ?
C4 C5 C6 Cl4 -176.09(18) . . . . ?
C5 C4 O2 Rb1 -128.6(2) . . . 3_756 ?
C5 C4 O2 Rb1 87.7(3) . . . 2_746 ?
C6 C1 C2 C3 4.1(3) . . . . ?
C6 C1 C2 Cl1 -173.20(17) . . . . ?
C6 C5 C4 O2 179.5(2) . . . . ?
C6 C5 C4 C3 3.7(3) . . . . ?
C8 C7 O3 Rb1 33.9(4) . . . 4_566 ?
C8 C7 O3 Rb1 155.0(2) . . . . ?
C9 C7 O3 Rb1 -147.2(2) . . . 4_566 ?
C9 C7 O3 Rb1 -26.0(4) . . . . ?
Cl1 Rb1 O1 C1 45.44(19) . . . . ?
Cl1 Rb1 O3 C7 -45.1(2) . . . . ?
Cl1 Rb1 O3 Rb1 99.52(4) . . . 4_566 ?
Cl1 Rb1 O1 Rb1 -129.63(6) . . . 4_566 ?
Cl2 C3 C2 C1 -177.49(18) . . . . ?
Cl2 C3 C2 Cl1 -0.3(3) . . . . ?
Cl2 C3 C4 C5 173.74(17) . . . . ?
Cl2 C3 C4 O2 -2.1(3) . . . . ?
Cl2 Rb1 O1 C1 -36.53(19) 3_756 . . . ?
Cl2 Rb1 O1 Rb1 148.40(5) 3_756 . . 4_566 ?
Cl2 Rb1 O3 C7 -77.0(2) 3_756 . . . ?
Cl2 Rb1 O3 Rb1 67.69(7) 3_756 . . 4_566 ?
Cl2 Rb1 Cl1 C2 48.39(8) 3_756 . . . ?
Cl3 C5 C4 O2 4.0(3) . . . . ?
Cl3 C5 C4 C3 -171.78(16) . . . . ?
Cl3 C5 C6 C1 174.76(18) . . . . ?
Cl3 C5 C6 Cl4 -0.9(3) . . . . ?
O1 C1 C2 C3 179.8(2) . . . . ?
O1 C1 C2 Cl1 2.5(3) . . . . ?
O1 C1 C6 C5 -179.1(2) . . . . ?
O1 C1 C6 Cl4 -3.2(3) . . . . ?
O1 Rb1 Cl1 C2 80.22(11) 4_565 . . . ?
O1 Rb1 Cl1 C2 -28.82(9) . . . . ?
O1 Rb1 O1 C1 -94.92(18) 4_565 . . . ?
O1 Rb1 O1 Rb1 90.01(9) 4_565 . . 4_566 ?
O1 Rb1 O3 C7 127.3(2) 4_565 . . . ?
O1 Rb1 O3 C7 -100.2(2) . . . . ?
O1 Rb1 O3 Rb1 -88.05(8) 4_565 . . 4_566 ?
O1 Rb1 O3 Rb1 44.50(5) . . . 4_566 ?
O2 Rb1 O1 C1 -154.0(2) 2_756 . . . ?
O2 Rb1 O1 C1 2.9(2) 3_756 . . . ?
O2 Rb1 O1 Rb1 30.88(5) 2_756 . . 4_566 ?
O2 Rb1 O1 Rb1 -172.22(5) 3_756 . . 4_566 ?
O2 Rb1 O3 C7 171.3(2) 2_756 . . . ?
O2 Rb1 O3 C7 -2.2(2) 3_756 . . . ?
O2 Rb1 O3 Rb1 142.49(5) 3_756 . . 4_566 ?
O2 Rb1 O3 Rb1 -44.05(5) 2_756 . . 4_566 ?
O2 Rb1 Cl1 C2 -56.33(10) 2_756 . . . ?
O2 Rb1 Cl1 C2 106.27(9) 3_756 . . . ?
O3 Rb1 O1 C1 94.9(2) 4_565 . . . ?
O3 Rb1 O1 C1 127.3(2) . . . . ?
O3 Rb1 O1 Rb1 -80.19(13) 4_565 . . 4_566 ?
O3 Rb1 O1 Rb1 -47.78(5) . . . 4_566 ?
O3 Rb1 O3 C7 66.19(19) 4_565 . . . ?
O3 Rb1 O3 Rb1 -149.14(9) 4_565 . . 4_566 ?
O3 Rb1 Cl1 C2 171.74(9) 4_565 . . . ?
O3 Rb1 Cl1 C2 -110.04(9) . . . . ?
Rb1 Cl1 C2 C3 -150.99(19) . . . . ?
Rb1 Cl1 C2 C1 26.39(18) . . . . ?
Rb1 O1 C1 C2 121.5(3) 4_566 . . . ?
Rb1 O1 C1 C2 -50.1(3) . . . . ?
Rb1 O1 C1 C6 -63.1(4) 4_566 . . . ?
Rb1 O1 C1 C6 125.2(2) . . . . ?
